data_7156891
loop_
_publ_author_name
'Palai, Bibhuti Bhusana'
'Soren, Ramachandra'
'Sharma, Nagendra K.'

_publ_section_title
;
 BODIPY analogues: synthesis and photophysical studies of difluoro boron
 complexes from 2-aminotropone scaffolds through N,O-chelation.
;
_journal_issue 26
_journal_name_full 'Organic &amp; biomolecular chemistry'
_journal_page_first 6497
_journal_page_last 6505
_journal_paper_doi 10.1039/c9ob00915a
_journal_volume 17
_journal_year 2019
_chemical_formula_moiety 'C9 H8 B F2 N O3'
_chemical_formula_sum 'C9 H8 B F2 N O3'
_chemical_formula_weight 226.97
_space_group_crystal_system monoclinic
_space_group_IT_number 14
_space_group_name_Hall '-P 2yn'
_space_group_name_H-M_alt 'P 1 21/n 1'
_symmetry_space_group_name_Hall '-P 2yn'
_symmetry_space_group_name_H-M 'P 1 21/n 1'
_atom_sites_solution_hydrogens mixed
_atom_sites_solution_primary dual
_audit_creation_date 2018-10-27
_audit_creation_method
;
Olex2 1.2-ac3
(compiled 2017.02.24 svn.r3390 for Rigaku Oxford Diffraction, GUI svn.r5318)
;
_audit_update_record
;
2019-01-05 deposited with the CCDC.    2019-06-04 downloaded from the CCDC.
;
_cell_angle_alpha 90
_cell_angle_beta 90.857(5)
_cell_angle_gamma 90
_cell_formula_units_Z 4
_cell_length_a 7.0433(4)
_cell_length_b 11.5620(8)
_cell_length_c 11.6118(8)
_cell_measurement_reflns_used 5212
_cell_measurement_temperature 293(2)
_cell_measurement_theta_max 77.0930
_cell_measurement_theta_min 3.7760
_cell_volume 945.50(11)
_computing_cell_refinement 'CrysAlisPro 1.171.39.29d (Rigaku OD, 2017)'
_computing_data_collection 'CrysAlisPro 1.171.39.29d (Rigaku OD, 2017)'
_computing_data_reduction 'CrysAlisPro 1.171.39.29d (Rigaku OD, 2017)'
_computing_molecular_graphics 'Olex2 (Dolomanov et al., 2009)'
_computing_publication_material 'Olex2 (Dolomanov et al., 2009)'
_computing_structure_refinement 'ShelXL (Sheldrick, 2015)'
_computing_structure_solution 'ShelXT (Sheldrick, 2015)'
_diffrn_ambient_temperature 293(2)
_diffrn_detector 'CCD plate'
_diffrn_detector_type 'Pilatus 200K'
_diffrn_measured_fraction_theta_full 0.985
_diffrn_measured_fraction_theta_max 0.972
_diffrn_measurement_details
;
List of Runs (angles in degrees, time in seconds):

  # Type    Start    End  Width  t~exp~   \w     \q     \k     \f   Frames
#--------------------------------------------------------------------------
  1  \w    -76.00  18.00   0.50    4.00    --  -38.50 102.00  -2.00  188
  2  \w      4.00  87.00   0.50    4.00    --   49.31-102.00-106.00  166
  3  \w    101.00 176.00   0.50   16.00    --  106.38 102.00  -2.00  150
  4  \w     37.00 112.00   0.50   16.00    --  106.38-102.00-106.00  150
  5  \w    -44.00  31.00   0.50    4.00    --  -38.50  19.00 -60.00  150
  6  \w     38.00 112.00   0.50    4.00    --   49.31  57.00  90.00  148
  7  \w     44.00 120.00   0.50   16.00    --  106.38 -61.00  90.00  152
  8  \w     38.00 110.00   0.50   16.00    --  106.38 -30.00-150.00  144
  9  \w     42.00 122.00   0.50   16.00    --  106.38-125.00 -30.00  160
 10  \w     42.00 111.00   0.50   16.00    --  106.38 -45.00 -60.00  138
 11  \w     93.00 169.00   0.50   16.00    --  106.38  61.00-120.00  152
 12  \w     38.00 109.00   0.50   16.00    --  106.38 -94.00  30.00  142
 13  \w    103.00 175.00   0.50   16.00    --  106.38  30.00   0.00  144
 14  \w    102.00 171.00   0.50   16.00    --  106.38  45.00 -90.00  138
 15  \w     93.00 169.00   0.50   16.00    --  106.38  61.00 150.00  152
 16  \w     26.00  51.00   0.50    4.00    --   49.31  77.00-150.00   50
 17  \w     26.00 114.00   0.50    4.00    --   49.31  77.00 -30.00  176
;
_diffrn_measurement_device 'four-circle diffractometer'
_diffrn_measurement_device_type 'SuperNova, Dual, Cu at home/near, Pilatus 200K'
_diffrn_measurement_method '\w scans'
_diffrn_orient_matrix_type 'CrysAlisPro convention (1999,Acta A55,543-557)'
_diffrn_orient_matrix_UB_11 -0.1024985000
_diffrn_orient_matrix_UB_12 0.0111566000
_diffrn_orient_matrix_UB_13 -0.1176240000
_diffrn_orient_matrix_UB_21 -0.1281190000
_diffrn_orient_matrix_UB_22 0.0952027000
_diffrn_orient_matrix_UB_23 0.0494597000
_diffrn_orient_matrix_UB_31 0.1445792000
_diffrn_orient_matrix_UB_32 0.0925843000
_diffrn_orient_matrix_UB_33 -0.0365047000
_diffrn_radiation_monochromator mirror
_diffrn_radiation_probe x-ray
_diffrn_radiation_type CuK\a
_diffrn_radiation_wavelength 1.54184
_diffrn_reflns_av_R_equivalents 0.0962
_diffrn_reflns_av_unetI/netI 0.0460
_diffrn_reflns_Laue_measured_fraction_full 0.985
_diffrn_reflns_Laue_measured_fraction_max 0.972
_diffrn_reflns_limit_h_max 8
_diffrn_reflns_limit_h_min -8
_diffrn_reflns_limit_k_max 14
_diffrn_reflns_limit_k_min -11
_diffrn_reflns_limit_l_max 14
_diffrn_reflns_limit_l_min -14
_diffrn_reflns_number 6207
_diffrn_reflns_point_group_measured_fraction_full 0.985
_diffrn_reflns_point_group_measured_fraction_max 0.972
_diffrn_reflns_theta_full 67.684
_diffrn_reflns_theta_max 74.466
_diffrn_reflns_theta_min 5.399
_diffrn_source 'micro-focus sealed X-ray tube'
_diffrn_source_type 'SuperNova (Cu) X-ray Source'
_exptl_absorpt_coefficient_mu 1.242
_exptl_absorpt_correction_T_max 1.00000
_exptl_absorpt_correction_T_min 0.45908
_exptl_absorpt_correction_type multi-scan
_exptl_absorpt_process_details
;
CrysAlisPro 1.171.39.29d (Rigaku Oxford Diffraction, 2017)
Empirical absorption correction using spherical harmonics,
 implemented in SCALE3 ABSPACK scaling algorithm.
;
_exptl_crystal_colour 'metallic light brown'
_exptl_crystal_colour_lustre metallic
_exptl_crystal_colour_modifier light
_exptl_crystal_colour_primary brown
_exptl_crystal_density_diffrn 1.594
_exptl_crystal_description needle
_exptl_crystal_F_000 464
_exptl_crystal_size_max 0.01
_exptl_crystal_size_mid 0.01
_exptl_crystal_size_min 0.01
_refine_diff_density_max 0.644
_refine_diff_density_min -0.460
_refine_diff_density_rms 0.128
_refine_ls_extinction_method none
_refine_ls_goodness_of_fit_ref 1.567
_refine_ls_hydrogen_treatment mixed
_refine_ls_matrix_type full
_refine_ls_number_parameters 149
_refine_ls_number_reflns 1880
_refine_ls_number_restraints 0
_refine_ls_restrained_S_all 1.567
_refine_ls_R_factor_all 0.1295
_refine_ls_R_factor_gt 0.1201
_refine_ls_shift/su_max 0.001
_refine_ls_shift/su_mean 0.000
_refine_ls_structure_factor_coef Fsqd
_refine_ls_weighting_details 'w=1/[\s^2^(Fo^2^)+(0.2000P)^2^] where P=(Fo^2^+2Fc^2^)/3'
_refine_ls_weighting_scheme calc
_refine_ls_wR_factor_gt 0.3423
_refine_ls_wR_factor_ref 0.3485
_reflns_Friedel_coverage 0.000
_reflns_number_gt 1701
_reflns_number_total 1880
_reflns_threshold_expression 'I > 2\s(I)'
_cod_data_source_file c9ob00915a2.cif
_cod_data_source_block 3j
_cod_depositor_comments 'Adding full bibliography for 7156891--7156896.cif.'
_cod_database_code 7156891
_shelx_shelxl_version_number 2016/4
_chemical_oxdiff_formula 'C H N O B F'
_shelx_space_group_comment
;
The symmetry employed for this shelxl refinement is uniquely defined
by the following loop, which should always be used as a source of
symmetry information in preference to the above space-group names.
They are only intended as comments.
;
_diffrn_oxdiff_ac3_digest_frames
;
01bac81433a7609429229c326363b65922000264e04
;
_reflns_odcompleteness_completeness 98.77
_reflns_odcompleteness_iscentric 1
_reflns_odcompleteness_theta 66.97
_olex2_refinement_description
;
1. Fixed Uiso
 At 1.2 times of:
  All C(H) groups, All C(H,H) groups
2.a Secondary CH2 refined with riding coordinates:
 C8(H8A,H8B)
2.b Aromatic/amide H refined with riding coordinates:
 C6(H6), C2(H2), C3(H3A), C5(H5), C4(H4)
;
_olex2_submission_special_instructions 'No special instructions were received'
_oxdiff_exptl_absorpt_empirical_details
;
Empirical correction (ABSPACK) includes:
- Absorption correction using spherical harmonics
- Frame scaling
;
_oxdiff_exptl_absorpt_empirical_full_max 5.419
_oxdiff_exptl_absorpt_empirical_full_min 0.193

loop_
_space_group_symop_operation_xyz
'x, y, z'
'-x+1/2, y+1/2, -z+1/2'
'-x, -y, -z'
'x-1/2, -y-1/2, z-1/2'

loop_
_atom_site_label
_atom_site_type_symbol
_atom_site_fract_x
_atom_site_fract_y
_atom_site_fract_z
_atom_site_U_iso_or_equiv
_atom_site_adp_type
_atom_site_occupancy
_atom_site_site_symmetry_order
_atom_site_calc_flag
_atom_site_refinement_flags_posn
F1 F 0.6250(3) 0.6993(2) 0.20560(18) 0.0699(7) Uani 1 1 d .
F2 F 0.9403(3) 0.6696(2) 0.19368(17) 0.0721(8) Uani 1 1 d .
O1 O 0.7529(3) 0.5335(2) 0.29689(18) 0.0548(7) Uani 1 1 d .
O2 O 0.5339(3) 0.8730(2) 0.4350(2) 0.0589(7) Uani 1 1 d .
O3 O 0.7522(3) 0.9997(2) 0.4938(3) 0.0687(8) Uani 1 1 d .
N1 N 0.8138(3) 0.7112(2) 0.38282(19) 0.0495(7) Uani 1 1 d .
C9 C 0.6990(4) 0.9028(3) 0.4469(2) 0.0496(8) Uani 1 1 d .
C7 C 0.7896(3) 0.6329(2) 0.4649(2) 0.0452(8) Uani 1 1 d .
C1 C 0.7516(3) 0.5238(2) 0.4104(2) 0.0467(8) Uani 1 1 d .
C6 C 0.8016(4) 0.6562(3) 0.5842(3) 0.0551(8) Uani 1 1 d .
H6 H 0.829406 0.732105 0.604792 0.066 Uiso 1 1 calc R
C2 C 0.7161(4) 0.4183(3) 0.4605(3) 0.0551(8) Uani 1 1 d .
H2 H 0.697334 0.356753 0.410020 0.066 Uiso 1 1 calc R
C8 C 0.8622(4) 0.8305(3) 0.4048(3) 0.0557(8) Uani 1 1 d .
H8A H 0.909400 0.864484 0.334374 0.067 Uiso 1 1 calc R
H8B H 0.964148 0.833157 0.461800 0.067 Uiso 1 1 calc R
C3 C 0.7046(4) 0.3918(3) 0.5781(3) 0.0619(9) Uani 1 1 d .
H3A H 0.674844 0.315335 0.594887 0.074 Uiso 1 1 calc R
C5 C 0.7770(4) 0.5796(4) 0.6736(2) 0.0659(10) Uani 1 1 d .
H5 H 0.794040 0.611161 0.746726 0.079 Uiso 1 1 calc R
C4 C 0.7311(5) 0.4630(4) 0.6723(3) 0.0659(10) Uani 1 1 d .
H4 H 0.716220 0.428372 0.743922 0.079 Uiso 1 1 calc R
B1 B 0.7839(5) 0.6565(3) 0.2631(3) 0.0530(8) Uani 1 1 d .
H3 H 0.657(9) 1.069(7) 0.513(6) 0.114(19) Uiso 1 1 d .

loop_
_atom_site_aniso_label
_atom_site_aniso_U_11
_atom_site_aniso_U_22
_atom_site_aniso_U_33
_atom_site_aniso_U_23
_atom_site_aniso_U_13
_atom_site_aniso_U_12
F1 0.0673(12) 0.0751(16) 0.0668(13) 0.0099(9) -0.0197(9) 0.0082(8)
F2 0.0701(13) 0.0882(18) 0.0583(12) 0.0071(9) 0.0115(9) 0.0049(9)
O1 0.0643(12) 0.0509(14) 0.0490(12) -0.0064(7) -0.0051(8) 0.0051(8)
O2 0.0513(12) 0.0547(14) 0.0705(15) -0.0121(9) -0.0037(9) -0.0020(8)
O3 0.0547(12) 0.0559(15) 0.0950(19) -0.0212(12) -0.0103(11) 0.0006(9)
N1 0.0472(11) 0.0485(15) 0.0528(14) 0.0005(9) -0.0034(9) 0.0041(8)
C9 0.0527(15) 0.0424(16) 0.0536(14) -0.0002(10) -0.0052(11) -0.0001(10)
C7 0.0368(12) 0.0513(17) 0.0473(15) -0.0029(9) -0.0058(9) 0.0072(8)
C1 0.0385(12) 0.0502(18) 0.0511(15) -0.0007(10) -0.0079(9) 0.0081(9)
C6 0.0524(14) 0.061(2) 0.0521(15) -0.0069(12) -0.0117(11) 0.0008(11)
C2 0.0528(14) 0.0473(18) 0.0650(17) -0.0022(12) -0.0071(12) 0.0042(10)
C8 0.0490(14) 0.0504(18) 0.0675(17) -0.0007(12) -0.0020(12) -0.0025(11)
C3 0.0515(15) 0.059(2) 0.075(2) 0.0175(15) -0.0062(12) 0.0018(12)
C5 0.0600(17) 0.094(3) 0.0431(14) -0.0015(14) -0.0101(12) 0.0001(14)
C4 0.0573(15) 0.085(3) 0.0548(17) 0.0153(15) -0.0067(12) 0.0049(14)
B1 0.0547(16) 0.0548(19) 0.0493(16) 0.0021(13) -0.0036(12) 0.0071(12)

loop_
_atom_type_symbol
_atom_type_description
_atom_type_scat_dispersion_real
_atom_type_scat_dispersion_imag
_atom_type_scat_source
C C 0.0181 0.0091 'International Tables Vol C Tables 4.2.6.8 and 6.1.1.4'
H H 0.0000 0.0000 'International Tables Vol C Tables 4.2.6.8 and 6.1.1.4'
B B 0.0090 0.0039 'International Tables Vol C Tables 4.2.6.8 and 6.1.1.4'
F F 0.0727 0.0534 'International Tables Vol C Tables 4.2.6.8 and 6.1.1.4'
N N 0.0311 0.0180 'International Tables Vol C Tables 4.2.6.8 and 6.1.1.4'
O O 0.0492 0.0322 'International Tables Vol C Tables 4.2.6.8 and 6.1.1.4'

loop_
_geom_angle_atom_site_label_1
_geom_angle_atom_site_label_2
_geom_angle_atom_site_label_3
_geom_angle
C1 O1 B1 110.3(2)
C9 O3 H3 124(4)
C7 N1 C8 123.9(2)
C7 N1 B1 110.5(2)
C8 N1 B1 125.5(2)
O2 C9 O3 124.1(3)
O2 C9 C8 122.5(3)
O3 C9 C8 113.4(2)
N1 C7 C1 108.0(2)
N1 C7 C6 124.6(3)
C6 C7 C1 127.5(3)
O1 C1 C7 111.1(2)
O1 C1 C2 120.0(3)
C2 C1 C7 128.8(3)
C7 C6 H6 116.2
C5 C6 C7 127.6(3)
C5 C6 H6 116.2
C1 C2 H2 115.9
C1 C2 C3 128.2(3)
C3 C2 H2 115.9
N1 C8 C9 114.0(2)
N1 C8 H8A 108.7
N1 C8 H8B 108.7
C9 C8 H8A 108.7
C9 C8 H8B 108.7
H8A C8 H8B 107.6
C2 C3 H3A 115.4
C4 C3 C2 129.3(3)
C4 C3 H3A 115.4
C6 C5 H5 114.8
C6 C5 C4 130.4(3)
C4 C5 H5 114.8
C3 C4 C5 128.1(3)
C3 C4 H4 115.9
C5 C4 H4 115.9
F1 B1 O1 110.3(3)
F1 B1 N1 112.8(3)
F2 B1 F1 109.0(3)
F2 B1 O1 112.2(3)
F2 B1 N1 112.4(3)
O1 B1 N1 99.9(2)

loop_
_geom_bond_atom_site_label_1
_geom_bond_atom_site_label_2
_geom_bond_distance
F1 B1 1.385(4)
F2 B1 1.383(4)
O1 C1 1.323(3)
O1 B1 1.493(4)
O2 C9 1.219(3)
O3 C9 1.298(4)
O3 H3 1.07(7)
N1 C7 1.328(4)
N1 C8 1.443(4)
N1 B1 1.539(4)
C9 C8 1.508(4)
C7 C1 1.435(4)
C7 C6 1.412(4)
C1 C2 1.376(4)
C6 H6 0.9300
C6 C5 1.378(5)
C2 H2 0.9300
C2 C3 1.403(5)
C8 H8A 0.9700
C8 H8B 0.9700
C3 H3A 0.9300
C3 C4 1.379(5)
C5 H5 0.9300
C5 C4 1.387(6)
C4 H4 0.9300
